data_7239489
loop_
_publ_author_name
'Liu, Wei'
'Wang, Qi-Qiang'
'Wang, Yuanyuan'
'Huang, Zhi-Tang'
'Wang, De-Xian'

_publ_section_title
;
 Designed self-assemblies based on cooperative noncovalent interactions
 including anion--\p, lone-pair electron--\p and hydrogen bonding
;
_journal_issue 18
_journal_name_full 'RSC Advances'
_journal_page_first 9339
_journal_paper_doi 10.1039/c3ra47748g
_journal_volume 4
_journal_year 2014
_chemical_formula_sum 'C44 H34 Cl4 N12 O17'
_chemical_formula_weight 1144.63
_space_group_IT_number 14
_space_group_name_Hall '-P 2yn'
_space_group_name_H-M_alt 'P 1 21/n 1'
_symmetry_cell_setting monoclinic
_symmetry_space_group_name_H-M 'P 1 21/n 1'
_atom_sites_solution_hydrogens geom
_atom_sites_solution_primary direct
_atom_sites_solution_secondary difmap
_audit_creation_method SHELXL-97
_cell_angle_alpha 90.00
_cell_angle_beta 92.59(3)
_cell_angle_gamma 90.00
_cell_formula_units_Z 4
_cell_length_a 13.470(3)
_cell_length_b 12.046(2)
_cell_length_c 30.738(6)
_cell_measurement_reflns_used 17512
_cell_measurement_temperature 173(2)
_cell_measurement_theta_max 31.2237
_cell_measurement_theta_min 1.5133
_cell_volume 4982.4(17)
_computing_cell_refinement 'CrystalClear (Rigaku Inc., 2008)'
_computing_data_collection 'CrystalClear (Rigaku Inc., 2008)'
_computing_data_reduction 'CrystalClear (Rigaku Inc., 2008)'
_computing_molecular_graphics
;
 Mercury: visualization and analysis of crystal structures, C. F. Macrae,
 P. R. Edgington, P. McCabe, E. Pidcock, G. P. Shields, R. Taylor,
 M. Towler and J. van de Streek, J. Appl. Cryst., 39, 453-457, 2006.
;
_computing_publication_material 'SHELX-97 (Sheldrick, 2008)'
_computing_structure_refinement 'SHELX-97 (Sheldrick, 2008)'
_computing_structure_solution 'SHELX-97 (Sheldrick, 2008)'
_diffrn_ambient_temperature 173(2)
_diffrn_detector_area_resol_mean 28.5714
_diffrn_measured_fraction_theta_full 0.997
_diffrn_measured_fraction_theta_max 0.997
_diffrn_measurement_device_type 'Saturn724+ CCD'
_diffrn_measurement_method '\w scans at fixed \c = 45\%'
_diffrn_radiation_monochromator graphite
_diffrn_radiation_source 'fine-focus sealed tube'
_diffrn_radiation_type MoK\a
_diffrn_radiation_wavelength 0.71073
_diffrn_reflns_av_R_equivalents 0.0662
_diffrn_reflns_av_sigmaI/netI 0.0706
_diffrn_reflns_limit_h_max 15
_diffrn_reflns_limit_h_min -16
_diffrn_reflns_limit_k_max 14
_diffrn_reflns_limit_k_min -14
_diffrn_reflns_limit_l_max 36
_diffrn_reflns_limit_l_min -36
_diffrn_reflns_number 28962
_diffrn_reflns_theta_full 25.00
_diffrn_reflns_theta_max 25.00
_diffrn_reflns_theta_min 1.62
_exptl_absorpt_coefficient_mu 0.323
_exptl_absorpt_correction_T_max 1.0000
_exptl_absorpt_correction_T_min 0.5952
_exptl_absorpt_correction_type multi-scan
_exptl_absorpt_process_details 'CrystalClear (Rigaku Inc., 2008)'
_exptl_crystal_colour Colorless
_exptl_crystal_density_diffrn 1.526
_exptl_crystal_density_method 'not measured'
_exptl_crystal_description Prism
_exptl_crystal_F_000 2344
_exptl_crystal_size_max 0.50
_exptl_crystal_size_mid 0.20
_exptl_crystal_size_min 0.12
_refine_diff_density_max 0.472
_refine_diff_density_min -0.472
_refine_diff_density_rms 0.082
_refine_ls_extinction_method none
_refine_ls_goodness_of_fit_ref 1.279
_refine_ls_hydrogen_treatment constr
_refine_ls_matrix_type full
_refine_ls_number_parameters 741
_refine_ls_number_reflns 8753
_refine_ls_number_restraints 436
_refine_ls_restrained_S_all 1.251
_refine_ls_R_factor_all 0.1316
_refine_ls_R_factor_gt 0.1180
_refine_ls_shift/su_max 0.001
_refine_ls_shift/su_mean 0.000
_refine_ls_structure_factor_coef Fsqd
_refine_ls_weighting_details 'calc w=1/[\s^2^(Fo^2^)+(0.0619P)^2^+15.5004P] where P=(Fo^2^+2Fc^2^)/3'
_refine_ls_weighting_scheme calc
_refine_ls_wR_factor_gt 0.2428
_refine_ls_wR_factor_ref 0.2509
_reflns_number_gt 7716
_reflns_number_total 8753
_reflns_threshold_expression >2sigma(I)
_cod_data_source_file c3ra47748g.txt
_cod_data_source_block a
_cod_original_cell_volume 4982.6(17)
_cod_original_sg_symbol_H-M P2(1)/n
_cod_database_code 7239489

loop_
_symmetry_equiv_pos_as_xyz
'x, y, z'
'-x+1/2, y+1/2, -z+1/2'
'-x, -y, -z'
'x-1/2, -y-1/2, z-1/2'

loop_
_atom_site_label
_atom_site_type_symbol
_atom_site_fract_x
_atom_site_fract_y
_atom_site_fract_z
_atom_site_U_iso_or_equiv
_atom_site_adp_type
_atom_site_occupancy
_atom_site_symmetry_multiplicity
_atom_site_calc_flag
_atom_site_refinement_flags
_atom_site_disorder_assembly
_atom_site_disorder_group
Cl1 Cl 0.51861(11) 0.68582(14) 0.16057(6) 0.0499(4) Uani 1 1 d . . .
Cl2 Cl 1.25881(12) 0.60271(15) 0.40352(5) 0.0503(4) Uani 1 1 d . . .
Cl3 Cl 0.36655(12) 0.55493(15) 0.24191(6) 0.0520(4) Uani 1 1 d . . .
Cl4 Cl 1.04522(17) 0.2406(2) 0.50961(8) 0.0827(7) Uani 1 1 d . . .
O1 O 1.1393(3) 0.7764(5) 0.10727(14) 0.0613(14) Uani 1 1 d . . .
H1 H 1.2005 0.7894 0.1070 0.074 Uiso 1 1 d R . .
O2 O 1.1002(3) 0.3002(4) 0.13870(15) 0.0544(12) Uani 1 1 d . . .
H2 H 1.1526 0.2690 0.1482 0.065 Uiso 1 1 d R . .
O3 O 0.8535(3) 0.8148(3) 0.18937(15) 0.0464(11) Uani 1 1 d . . .
O4 O 0.7973(3) 0.4382(3) 0.18753(15) 0.0460(11) Uani 1 1 d . . .
O5 O 1.0821(3) 0.4094(3) 0.28775(14) 0.0423(10) Uani 1 1 d . . .
O6 O 1.1727(3) 0.7712(3) 0.26370(13) 0.0401(10) Uani 1 1 d . . .
O7 O 0.9556(3) 0.8590(4) 0.34208(17) 0.0576(13) Uani 1 1 d . . .
H7 H 0.9188 0.9099 0.3319 0.069 Uiso 1 1 d R . .
O9 O 0.4924(3) 0.5506(4) 0.39135(14) 0.0492(11) Uani 1 1 d . A .
O10 O 0.7145(3) 0.5998(4) 0.28371(14) 0.0447(10) Uani 1 1 d . . .
O11 O 0.9742(3) 0.4837(4) 0.38773(15) 0.0484(11) Uani 1 1 d . . .
O13 O 1.1658(3) 0.3004(4) 0.38874(15) 0.0496(11) Uani 1 1 d . . .
H13B H 1.1756 0.3656 0.3803 0.060 Uiso 1 1 d R . .
H13A H 1.1249 0.3082 0.4084 0.060 Uiso 1 1 d R . .
O14 O 0.7176(5) 0.9122(6) 0.5475(2) 0.094(2) Uani 1 1 d . . .
O15 O 0.7254(6) 0.9970(6) 0.6125(2) 0.110(2) Uani 1 1 d . . .
N1 N 0.6699(3) 0.5550(4) 0.17591(16) 0.0371(11) Uani 1 1 d . . .
N2 N 0.6979(4) 0.7504(4) 0.17894(17) 0.0425(12) Uani 1 1 d . . .
N3 N 0.8340(3) 0.6247(4) 0.18899(16) 0.0366(11) Uani 1 1 d . . .
N4 N 1.1678(3) 0.5022(4) 0.33957(15) 0.0360(11) Uani 1 1 d . . .
N5 N 1.1207(3) 0.5913(4) 0.27244(15) 0.0335(11) Uani 1 1 d . . .
N6 N 1.2149(3) 0.6900(4) 0.32770(15) 0.0365(11) Uani 1 1 d . . .
N7 N 0.4376(4) 0.5537(4) 0.32184(18) 0.0446(13) Uani 1 1 d . . .
N8 N 0.5530(4) 0.5771(4) 0.26578(17) 0.0445(13) Uani 1 1 d . . .
N9 N 0.6100(4) 0.5809(4) 0.34076(16) 0.0388(12) Uani 1 1 d . . .
N10 N 0.8929(5) 0.3723(6) 0.5027(2) 0.072(2) Uani 1 1 d . A .
N11 N 0.8610(4) 0.4905(5) 0.44103(17) 0.0468(13) Uani 1 1 d . A .
N12 N 1.0024(4) 0.3707(5) 0.44443(19) 0.0519(14) Uani 1 1 d . . .
C1 C 0.6420(4) 0.6618(5) 0.1736(2) 0.0387(14) Uani 1 1 d . . .
C2 C 0.7675(4) 0.5448(5) 0.18464(19) 0.0358(13) Uani 1 1 d . . .
C3 C 0.7943(4) 0.7245(5) 0.18561(19) 0.0356(13) Uani 1 1 d . . .
C4 C 0.9574(4) 0.7954(5) 0.1885(2) 0.0374(14) Uani 1 1 d . . .
C5 C 0.9987(4) 0.7896(5) 0.1489(2) 0.0451(16) Uani 1 1 d . . .
H5 H 0.9579 0.7921 0.1228 0.054 Uiso 1 1 calc R . .
C6 C 1.1014(5) 0.7801(5) 0.1471(2) 0.0428(15) Uani 1 1 d . . .
C7 C 1.1593(4) 0.7697(5) 0.1858(2) 0.0421(15) Uani 1 1 d . . .
H7A H 1.2292 0.7596 0.1852 0.051 Uiso 1 1 calc R . .
C8 C 1.1128(4) 0.7746(5) 0.22437(19) 0.0387(14) Uani 1 1 d . . .
C9 C 1.0120(4) 0.7891(5) 0.2272(2) 0.0371(13) Uani 1 1 d . . .
H9 H 0.9819 0.7945 0.2545 0.045 Uiso 1 1 calc R . .
C10 C 1.1680(4) 0.6794(5) 0.28831(19) 0.0341(13) Uani 1 1 d . . .
C11 C 1.2097(4) 0.5972(5) 0.35078(19) 0.0369(14) Uani 1 1 d . . .
C12 C 1.1247(4) 0.5062(5) 0.29960(19) 0.0341(13) Uani 1 1 d . . .
C13 C 1.0379(5) 0.4008(5) 0.2449(2) 0.0388(14) Uani 1 1 d . . .
C14 C 1.0943(4) 0.3590(5) 0.2134(2) 0.0379(14) Uani 1 1 d . . .
H14 H 1.1623 0.3411 0.2193 0.045 Uiso 1 1 calc R . .
C15 C 1.0498(4) 0.3428(5) 0.1721(2) 0.0411(14) Uani 1 1 d . . .
C16 C 0.9508(4) 0.3708(5) 0.1632(2) 0.0435(15) Uani 1 1 d . . .
H16 H 0.9202 0.3603 0.1351 0.052 Uiso 1 1 calc R . .
C17 C 0.8985(4) 0.4143(5) 0.1966(2) 0.0387(14) Uani 1 1 d . . .
C18 C 0.9387(4) 0.4294(5) 0.2382(2) 0.0396(14) Uani 1 1 d . . .
H18 H 0.9005 0.4577 0.2610 0.048 Uiso 1 1 calc R . .
C19 C 0.4628(4) 0.5616(5) 0.2807(2) 0.0408(14) Uani 1 1 d . . .
C20 C 0.5160(4) 0.5626(5) 0.3502(2) 0.0415(15) Uani 1 1 d . . .
C21 C 0.6222(4) 0.5858(5) 0.2987(2) 0.0374(14) Uani 1 1 d . . .
C22 C 0.7948(4) 0.6231(5) 0.3144(2) 0.0397(14) Uani 1 1 d . . .
C23 C 0.8311(4) 0.7298(5) 0.3136(2) 0.0408(14) Uani 1 1 d . . .
H23 H 0.8009 0.7843 0.2950 0.049 Uiso 1 1 calc R . .
C24 C 0.9135(4) 0.7554(5) 0.3407(2) 0.0412(15) Uani 1 1 d . . .
C25 C 0.9587(4) 0.6729(5) 0.3665(2) 0.0424(15) Uani 1 1 d . . .
H25 H 1.0153 0.6894 0.3849 0.051 Uiso 1 1 calc R . .
C26 C 0.9203(5) 0.5683(5) 0.3648(2) 0.0429(15) Uani 1 1 d . . .
C27 C 0.8374(4) 0.5383(5) 0.3391(2) 0.0421(15) Uani 1 1 d . . .
H27 H 0.8117 0.4649 0.3385 0.051 Uiso 1 1 calc R . .
C28 C 0.9429(5) 0.4484(5) 0.4259(2) 0.0467(16) Uani 1 1 d . . .
C29 C 0.9721(5) 0.3391(6) 0.4822(3) 0.0579(19) Uani 1 1 d . . .
C30 C 0.8399(5) 0.4486(7) 0.4789(2) 0.060(2) Uani 1 1 d D . .
O8 O 0.5991(5) 0.8436(5) 0.4824(2) 0.0699(17) Uani 0.792(5) 1 d PDU A 1
H8 H 0.6329 0.8582 0.5054 0.084 Uiso 0.792(5) 1 d PR A 1
O12 O 0.7609(5) 0.4891(6) 0.4991(2) 0.0542(15) Uani 0.792(5) 1 d PDU A 1
C31 C 0.6924(6) 0.5584(7) 0.4764(3) 0.0479(15) Uani 0.792(5) 1 d PDU A 1
C32 C 0.6838(6) 0.6667(6) 0.4910(3) 0.0508(16) Uani 0.792(5) 1 d PDU A 1
H32 H 0.7258 0.6937 0.5143 0.061 Uiso 0.792(5) 1 calc PR A 1
C33 C 0.6125(6) 0.7347(6) 0.4708(3) 0.0540(16) Uani 0.792(5) 1 d PDU A 1
C34 C 0.5500(6) 0.6956(6) 0.4372(3) 0.0485(16) Uani 0.792(5) 1 d PDU A 1
H34 H 0.5017 0.7423 0.4230 0.058 Uiso 0.792(5) 1 calc PR A 1
C36 C 0.6359(6) 0.5175(7) 0.4413(3) 0.0465(18) Uani 0.792(5) 1 d PDU A 1
H36 H 0.6482 0.4466 0.4291 0.056 Uiso 0.792(5) 1 calc PR A 1
O8A O 0.5496(18) 0.7509(19) 0.5247(8) 0.0699(17) Uani 0.208(5) 1 d PDU A 2
H8A H 0.5765 0.7431 0.5497 0.084 Uiso 0.208(5) 1 d PR A 2
O12A O 0.7478(14) 0.436(2) 0.4956(9) 0.0542(15) Uani 0.208(5) 1 d PDU A 2
C31A C 0.679(2) 0.512(2) 0.4799(9) 0.0479(15) Uani 0.208(5) 1 d PDU A 2
C32A C 0.656(2) 0.596(2) 0.5088(9) 0.0508(16) Uani 0.208(5) 1 d PDU A 2
H32A H 0.6932 0.6045 0.5356 0.061 Uiso 0.208(5) 1 calc PR A 2
C33A C 0.578(2) 0.667(2) 0.4979(8) 0.0540(16) Uani 0.208(5) 1 d PDU A 2
C34A C 0.528(2) 0.655(3) 0.4576(7) 0.0485(16) Uani 0.208(5) 1 d PDU A 2
H34A H 0.4692 0.6964 0.4519 0.058 Uiso 0.208(5) 1 calc PR A 2
C36A C 0.614(3) 0.498(2) 0.4438(12) 0.0465(18) Uani 0.208(5) 1 d PDU A 2
H36A H 0.6062 0.4261 0.4316 0.056 Uiso 0.208(5) 1 calc PR A 2
C35 C 0.5609(4) 0.5855(5) 0.4249(2) 0.0478(14) Uani 1 1 d DU . .
C37 C 0.5614(7) 0.9629(10) 0.5797(4) 0.107(4) Uani 1 1 d . . .
H37B H 0.5399 1.0347 0.5676 0.161 Uiso 1 1 calc R . .
H37C H 0.5418 0.9573 0.6100 0.161 Uiso 1 1 calc R . .
H37A H 0.5302 0.9029 0.5625 0.161 Uiso 1 1 calc R . .
C38 C 0.6740(8) 0.9534(8) 0.5783(3) 0.084(3) Uani 1 1 d . . .
C39 C 0.8336(7) 1.0009(10) 0.6099(4) 0.106(4) Uani 1 1 d . . .
H39B H 0.8644 1.0133 0.6394 0.127 Uiso 1 1 calc R . .
H39A H 0.8578 0.9289 0.5991 0.127 Uiso 1 1 calc R . .
C40 C 0.8631(10) 1.0897(10) 0.5809(4) 0.123(4) Uani 1 1 d . . .
H40A H 0.8337 1.0766 0.5516 0.185 Uiso 1 1 calc R . .
H40B H 0.9357 1.0910 0.5798 0.185 Uiso 1 1 calc R . .
H40C H 0.8398 1.1611 0.5919 0.185 Uiso 1 1 calc R . .
O16 O 0.7124(16) 0.2187(14) 0.4217(5) 0.121(3) Uani 0.632(12) 1 d PDU B 1
O17 O 0.7694(12) 0.1082(13) 0.4732(5) 0.122(2) Uani 0.632(12) 1 d PDU B 1
C41 C 0.6337(18) 0.234(2) 0.4905(6) 0.117(3) Uani 0.632(12) 1 d PDU B 1
H41C H 0.6661 0.2936 0.5076 0.175 Uiso 0.632(12) 1 calc PR B 1
H41B H 0.6130 0.1750 0.5100 0.175 Uiso 0.632(12) 1 calc PR B 1
H41A H 0.5752 0.2640 0.4743 0.175 Uiso 0.632(12) 1 calc PR B 1
C42 C 0.706(2) 0.188(2) 0.4588(7) 0.118(2) Uani 0.632(12) 1 d PDU B 1
C43 C 0.8333(16) 0.0667(15) 0.4405(7) 0.128(3) Uani 0.632(12) 1 d PDU B 1
H43B H 0.9035 0.0668 0.4516 0.153 Uiso 0.632(12) 1 calc PR B 1
H43A H 0.8275 0.1131 0.4139 0.153 Uiso 0.632(12) 1 calc PR B 1
C44 C 0.7977(17) -0.0530(15) 0.4307(7) 0.129(3) Uani 0.632(12) 1 d PDU B 1
H44B H 0.8403 -0.0868 0.4093 0.193 Uiso 0.632(12) 1 calc PR B 1
H44A H 0.7289 -0.0512 0.4188 0.193 Uiso 0.632(12) 1 calc PR B 1
H44C H 0.8012 -0.0967 0.4576 0.193 Uiso 0.632(12) 1 calc PR B 1
O16A O 0.706(3) 0.257(2) 0.4305(9) 0.121(3) Uani 0.368(12) 1 d PDU B 2
O17A O 0.715(2) 0.084(2) 0.4652(8) 0.122(2) Uani 0.368(12) 1 d PDU B 2
C41A C 0.654(3) 0.217(4) 0.5040(10) 0.117(3) Uani 0.368(12) 1 d PDU B 2
H41F H 0.7084 0.2141 0.5264 0.175 Uiso 0.368(12) 1 calc PR B 2
H41D H 0.6043 0.1608 0.5104 0.175 Uiso 0.368(12) 1 calc PR B 2
H41E H 0.6239 0.2905 0.5037 0.175 Uiso 0.368(12) 1 calc PR B 2
C42A C 0.695(5) 0.193(2) 0.4599(13) 0.118(2) Uani 0.368(12) 1 d PDU B 2
C43A C 0.755(2) 0.031(4) 0.4281(9) 0.128(3) Uani 0.368(12) 1 d PDU B 2
H43C H 0.7534 0.0805 0.4024 0.153 Uiso 0.368(12) 1 calc PR B 2
H43D H 0.7202 -0.0391 0.4206 0.153 Uiso 0.368(12) 1 calc PR B 2
C44A C 0.863(2) 0.010(4) 0.4458(12) 0.129(3) Uani 0.368(12) 1 d PDU B 2
H44D H 0.8900 -0.0547 0.4311 0.193 Uiso 0.368(12) 1 calc PR B 2
H44F H 0.8627 -0.0042 0.4772 0.193 Uiso 0.368(12) 1 calc PR B 2
H44E H 0.9037 0.0753 0.4404 0.193 Uiso 0.368(12) 1 calc PR B 2

loop_
_atom_site_aniso_label
_atom_site_aniso_U_11
_atom_site_aniso_U_22
_atom_site_aniso_U_33
_atom_site_aniso_U_23
_atom_site_aniso_U_13
_atom_site_aniso_U_12
Cl1 0.0268(7) 0.0479(9) 0.0739(11) 0.0026(8) -0.0075(7) 0.0037(7)
Cl2 0.0480(9) 0.0650(11) 0.0372(8) 0.0082(8) -0.0045(7) -0.0082(8)
Cl3 0.0430(9) 0.0575(10) 0.0546(10) -0.0027(8) -0.0079(7) 0.0013(8)
Cl4 0.0758(14) 0.0955(17) 0.0774(14) 0.0349(13) 0.0098(11) 0.0283(13)
O1 0.049(3) 0.095(4) 0.040(3) 0.002(3) -0.001(2) -0.020(3)
O2 0.046(3) 0.057(3) 0.060(3) -0.008(2) -0.003(2) 0.018(2)
O3 0.031(2) 0.031(2) 0.077(3) 0.006(2) -0.007(2) -0.0013(18)
O4 0.028(2) 0.028(2) 0.081(3) -0.010(2) -0.007(2) 0.0033(17)
O5 0.044(2) 0.032(2) 0.051(3) 0.0087(19) -0.008(2) -0.0029(19)
O6 0.037(2) 0.038(2) 0.045(2) 0.0076(19) -0.0050(18) -0.0098(19)
O7 0.042(3) 0.036(2) 0.094(4) 0.002(2) -0.012(2) -0.001(2)
O9 0.040(2) 0.063(3) 0.044(3) -0.002(2) 0.002(2) -0.002(2)
O10 0.037(2) 0.045(2) 0.052(3) -0.006(2) 0.0025(19) -0.006(2)
O11 0.044(3) 0.048(3) 0.055(3) 0.010(2) 0.011(2) 0.010(2)
O13 0.043(2) 0.044(3) 0.063(3) 0.014(2) 0.010(2) -0.001(2)
O14 0.107(5) 0.092(5) 0.083(4) -0.023(4) 0.008(4) -0.007(4)
O15 0.113(6) 0.109(6) 0.106(6) -0.031(5) -0.019(4) 0.020(5)
N1 0.024(2) 0.035(3) 0.052(3) -0.003(2) -0.004(2) -0.001(2)
N2 0.032(3) 0.038(3) 0.057(3) 0.005(2) -0.005(2) 0.002(2)
N3 0.027(2) 0.030(3) 0.052(3) 0.003(2) -0.002(2) 0.003(2)
N4 0.028(3) 0.040(3) 0.039(3) 0.008(2) 0.000(2) -0.004(2)
N5 0.029(2) 0.032(3) 0.039(3) 0.004(2) 0.000(2) -0.002(2)
N6 0.032(3) 0.043(3) 0.034(3) 0.006(2) 0.001(2) -0.004(2)
N7 0.041(3) 0.041(3) 0.051(3) -0.001(3) -0.001(2) 0.003(2)
N8 0.039(3) 0.041(3) 0.054(3) -0.004(3) 0.001(2) 0.001(2)
N9 0.037(3) 0.036(3) 0.043(3) -0.004(2) 0.001(2) 0.000(2)
N10 0.057(4) 0.103(6) 0.055(4) 0.021(4) 0.007(3) 0.020(4)
N11 0.043(3) 0.059(3) 0.039(3) -0.001(3) 0.005(2) 0.010(3)
N12 0.047(3) 0.051(3) 0.058(4) 0.008(3) 0.009(3) 0.006(3)
C1 0.030(3) 0.038(3) 0.048(4) 0.000(3) -0.007(3) 0.002(3)
C2 0.031(3) 0.030(3) 0.047(3) -0.005(3) -0.001(3) 0.000(3)
C3 0.030(3) 0.031(3) 0.046(3) 0.003(3) -0.003(3) 0.000(3)
C4 0.027(3) 0.030(3) 0.055(4) 0.009(3) -0.005(3) -0.006(2)
C5 0.036(3) 0.050(4) 0.047(4) 0.010(3) -0.016(3) -0.011(3)
C6 0.038(3) 0.046(4) 0.044(4) 0.002(3) -0.007(3) -0.011(3)
C7 0.030(3) 0.044(4) 0.051(4) 0.007(3) -0.004(3) -0.005(3)
C8 0.039(3) 0.036(3) 0.040(3) 0.003(3) -0.010(3) -0.008(3)
C9 0.027(3) 0.034(3) 0.050(4) 0.004(3) 0.000(3) -0.008(2)
C10 0.025(3) 0.038(3) 0.039(3) 0.006(3) 0.002(2) -0.001(3)
C11 0.024(3) 0.043(3) 0.044(3) 0.002(3) 0.003(2) 0.000(3)
C12 0.026(3) 0.036(3) 0.041(3) 0.003(3) 0.000(2) 0.000(2)
C13 0.044(3) 0.026(3) 0.046(4) 0.005(3) -0.009(3) -0.005(3)
C14 0.028(3) 0.032(3) 0.053(4) -0.002(3) -0.004(3) 0.004(3)
C15 0.038(3) 0.032(3) 0.052(4) -0.006(3) 0.000(3) 0.007(3)
C16 0.040(3) 0.038(3) 0.051(4) -0.007(3) -0.004(3) 0.002(3)
C17 0.028(3) 0.026(3) 0.061(4) 0.005(3) -0.003(3) 0.002(2)
C18 0.037(3) 0.029(3) 0.053(4) -0.003(3) 0.006(3) -0.006(3)
C19 0.036(3) 0.033(3) 0.053(4) -0.005(3) -0.003(3) 0.005(3)
C20 0.038(3) 0.037(3) 0.050(4) -0.007(3) 0.000(3) 0.005(3)
C21 0.030(3) 0.030(3) 0.052(4) -0.007(3) 0.002(3) 0.000(2)
C22 0.031(3) 0.041(3) 0.047(4) -0.004(3) 0.004(3) 0.000(3)
C23 0.037(3) 0.032(3) 0.054(4) -0.003(3) 0.004(3) -0.001(3)
C24 0.030(3) 0.031(3) 0.063(4) 0.000(3) 0.008(3) 0.000(3)
C25 0.028(3) 0.038(3) 0.062(4) 0.001(3) 0.004(3) -0.001(3)
C26 0.042(4) 0.040(3) 0.047(4) 0.004(3) 0.011(3) 0.005(3)
C27 0.040(3) 0.039(3) 0.049(4) -0.008(3) 0.005(3) -0.006(3)
C28 0.038(3) 0.044(4) 0.058(4) -0.001(3) -0.003(3) 0.004(3)
C29 0.049(4) 0.060(5) 0.065(5) 0.012(4) -0.001(4) 0.009(4)
C30 0.037(4) 0.089(6) 0.054(4) -0.006(4) 0.001(3) 0.017(4)
O8 0.071(4) 0.069(4) 0.069(4) -0.025(3) -0.012(3) 0.003(3)
O12 0.051(3) 0.065(4) 0.047(3) 0.003(3) 0.006(2) 0.016(3)
C31 0.041(3) 0.060(3) 0.043(3) -0.002(3) 0.008(2) 0.007(3)
C32 0.044(3) 0.064(3) 0.044(3) -0.008(3) 0.002(3) 0.005(3)
C33 0.049(3) 0.060(3) 0.053(3) -0.013(3) 0.002(3) 0.003(3)
C34 0.040(3) 0.059(4) 0.047(3) -0.008(3) 0.002(3) 0.004(3)
C36 0.038(4) 0.058(3) 0.044(3) -0.007(3) 0.009(3) 0.001(3)
O8A 0.071(4) 0.069(4) 0.069(4) -0.025(3) -0.012(3) 0.003(3)
O12A 0.051(3) 0.065(4) 0.047(3) 0.003(3) 0.006(2) 0.016(3)
C31A 0.041(3) 0.060(3) 0.043(3) -0.002(3) 0.008(2) 0.007(3)
C32A 0.044(3) 0.064(3) 0.044(3) -0.008(3) 0.002(3) 0.005(3)
C33A 0.049(3) 0.060(3) 0.053(3) -0.013(3) 0.002(3) 0.003(3)
C34A 0.040(3) 0.059(4) 0.047(3) -0.008(3) 0.002(3) 0.004(3)
C36A 0.038(4) 0.058(3) 0.044(3) -0.007(3) 0.009(3) 0.001(3)
C35 0.040(3) 0.060(3) 0.044(3) -0.008(3) 0.005(3) 0.007(3)
C37 0.088(7) 0.105(8) 0.129(10) -0.023(7) 0.010(7) 0.004(6)
C38 0.099(7) 0.081(6) 0.071(6) -0.026(5) -0.017(5) 0.020(6)
C39 0.064(6) 0.104(8) 0.145(10) -0.001(8) -0.035(6) 0.006(6)
C40 0.138(11) 0.092(8) 0.138(11) 0.026(8) -0.015(8) -0.015(8)
O16 0.143(5) 0.132(5) 0.087(5) 0.014(4) 0.016(4) 0.013(5)
O17 0.145(5) 0.125(4) 0.099(4) 0.000(4) 0.017(4) 0.022(4)
C41 0.138(5) 0.125(5) 0.089(5) 0.011(5) 0.021(5) 0.013(5)
C42 0.141(4) 0.126(4) 0.088(4) 0.011(4) 0.017(4) 0.015(4)
C43 0.153(5) 0.128(5) 0.104(5) -0.006(5) 0.015(5) 0.022(5)
C44 0.154(6) 0.127(6) 0.106(5) -0.006(5) 0.011(5) 0.024(6)
O16A 0.143(5) 0.132(5) 0.087(5) 0.014(4) 0.016(4) 0.013(5)
O17A 0.145(5) 0.125(4) 0.099(4) 0.000(4) 0.017(4) 0.022(4)
C41A 0.138(5) 0.125(5) 0.089(5) 0.011(5) 0.021(5) 0.013(5)
C42A 0.141(4) 0.126(4) 0.088(4) 0.011(4) 0.017(4) 0.015(4)
C43A 0.153(5) 0.128(5) 0.104(5) -0.006(5) 0.015(5) 0.022(5)
C44A 0.154(6) 0.127(6) 0.106(5) -0.006(5) 0.011(5) 0.024(6)

loop_
_atom_type_symbol
_atom_type_description
_atom_type_scat_dispersion_real
_atom_type_scat_dispersion_imag
_atom_type_scat_source
C C 0.0033 0.0016 'International Tables Vol C Tables 4.2.6.8 and 6.1.1.4'
H H 0.0000 0.0000 'International Tables Vol C Tables 4.2.6.8 and 6.1.1.4'
N N 0.0061 0.0033 'International Tables Vol C Tables 4.2.6.8 and 6.1.1.4'
O O 0.0106 0.0060 'International Tables Vol C Tables 4.2.6.8 and 6.1.1.4'
Cl Cl 0.1484 0.1585 'International Tables Vol C Tables 4.2.6.8 and 6.1.1.4'

loop_
_geom_angle_atom_site_label_1
_geom_angle_atom_site_label_2
_geom_angle_atom_site_label_3
_geom_angle
C6 O1 H1 114.6
C15 O2 H2 110.4
C3 O3 C4 116.4(4)
C2 O4 C17 119.4(4)
C12 O5 C13 118.0(4)
C10 O6 C8 117.6(4)
C24 O7 H7 114.6
C20 O9 C35 119.1(5)
C21 O10 C22 118.6(5)
C28 O11 C26 119.3(5)
H13B O13 H13A 103.6
C38 O15 C39 116.9(9)
C2 N1 C1 111.7(5)
C1 N2 C3 112.1(5)
C2 N3 C3 112.8(5)
C11 N4 C12 111.9(5)
C10 N5 C12 112.6(5)
C11 N6 C10 111.5(5)
C19 N7 C20 112.6(5)
C19 N8 C21 111.3(5)
C21 N9 C20 112.6(5)
C29 N10 C30 111.3(6)
C30 N11 C28 112.6(6)
C29 N12 C28 112.1(6)
N2 C1 N1 128.0(5)
N2 C1 Cl1 115.9(4)
N1 C1 Cl1 116.1(4)
N3 C2 N1 127.7(5)
N3 C2 O4 119.4(5)
N1 C2 O4 112.8(5)
N3 C3 N2 127.6(5)
N3 C3 O3 119.5(5)
N2 C3 O3 112.9(5)
C5 C4 C9 123.2(5)
C5 C4 O3 117.9(5)
C9 C4 O3 118.8(6)
C4 C5 C6 119.1(6)
C4 C5 H5 120.5
C6 C5 H5 120.5
O1 C6 C5 117.2(5)
O1 C6 C7 123.3(6)
C5 C6 C7 119.4(6)
C8 C7 C6 118.3(6)
C8 C7 H7A 120.8
C6 C7 H7A 120.8
C7 C8 C9 123.5(6)
C7 C8 O6 118.1(5)
C9 C8 O6 118.2(5)
C4 C9 C8 116.3(6)
C4 C9 H9 121.9
C8 C9 H9 121.9
N5 C10 O6 119.2(5)
N5 C10 N6 127.4(5)
O6 C10 N6 113.4(5)
N4 C11 N6 128.7(6)
N4 C11 Cl2 114.9(4)
N6 C11 Cl2 116.3(5)
N5 C12 N4 127.8(5)
N5 C12 O5 119.8(5)
N4 C12 O5 112.4(5)
C14 C13 C18 123.5(6)
C14 C13 O5 117.6(5)
C18 C13 O5 118.7(6)
C13 C14 C15 118.2(5)
C13 C14 H14 120.9
C15 C14 H14 120.9
O2 C15 C16 116.9(6)
O2 C15 C14 122.2(5)
C16 C15 C14 120.9(6)
C17 C16 C15 117.7(6)
C17 C16 H16 121.1
C15 C16 H16 121.1
C16 C17 C18 123.4(6)
C16 C17 O4 116.9(6)
C18 C17 O4 119.5(6)
C17 C18 C13 116.2(6)
C17 C18 H18 121.9
C13 C18 H18 121.9
N7 C19 N8 128.0(6)
N7 C19 Cl3 116.0(5)
N8 C19 Cl3 116.0(5)
O9 C20 N9 119.8(5)
O9 C20 N7 113.2(5)
N9 C20 N7 126.9(6)
N9 C21 N8 128.5(5)
N9 C21 O10 119.8(5)
N8 C21 O10 111.7(5)
C23 C22 C27 124.2(6)
C23 C22 O10 115.4(5)
C27 C22 O10 120.0(5)
C22 C23 C24 118.0(6)
C22 C23 H23 121.0
C24 C23 H23 121.0
O7 C24 C23 122.5(6)
O7 C24 C25 117.5(5)
C23 C24 C25 119.9(6)
C26 C25 C24 118.8(6)
C26 C25 H25 120.6
C24 C25 H25 120.6
C25 C26 C27 123.9(6)
C25 C26 O11 117.4(6)
C27 C26 O11 118.5(6)
C22 C27 C26 115.1(6)
C22 C27 H27 122.5
C26 C27 H27 122.5
N11 C28 O11 119.4(6)
N11 C28 N12 127.7(6)
O11 C28 N12 112.9(6)
N12 C29 N10 128.8(7)
N12 C29 Cl4 116.0(5)
N10 C29 Cl4 115.2(6)
N11 C30 O12 118.5(7)
N11 C30 N10 127.5(6)
O12 C30 N10 113.9(7)
N11 C30 O12A 127.5(13)
O12 C30 O12A 28.4(11)
N10 C30 O12A 100.8(12)
C33 O8 H8 110.2
C30 O12 C31 120.0(7)
C36 C31 C32 122.5(8)
C36 C31 O12 120.1(7)
C32 C31 O12 117.4(7)
C31 C32 C33 118.5(7)
C31 C32 H32 120.8
C33 C32 H32 120.8
O8 C33 C34 115.9(6)
O8 C33 C32 122.9(7)
C34 C33 C32 121.2(7)
C33 C34 C35 117.4(7)
C33 C34 H34 121.3
C35 C34 H34 121.3
C35 C36 C31 116.2(8)
C35 C36 H36 121.9
C31 C36 H36 121.9
C33A O8A H8A 110.4
C30 O12A C31A 114(2)
O12A C31A C36A 126(2)
O12A C31A C32A 115(2)
C36A C31A C32A 117(3)
C33A C32A C31A 119(2)
C33A C32A H32A 120.5
C31A C32A H32A 120.5
O8A C33A C32A 123(2)
O8A C33A C34A 118.8(18)
C32A C33A C34A 118(2)
C33A C34A C35 123.7(19)
C33A C34A H34A 118.1
C35 C34A H34A 118.1
C35 C36A C31A 123(2)
C35 C36A H36A 118.7
C31A C36A H36A 118.7
C36 C35 C36A 16.0(18)
C36 C35 C34 123.5(7)
C36A C35 C34 132.0(15)
C36 C35 C34A 110.0(13)
C36A C35 C34A 109(2)
C34 C35 C34A 35.9(14)
C36 C35 O9 122.2(6)
C36A C35 O9 112.9(14)
C34 C35 O9 114.1(5)
C34A C35 O9 119.2(12)
C38 C37 H37B 109.5
C38 C37 H37C 109.5
H37B C37 H37C 109.5
C38 C37 H37A 109.5
H37B C37 H37A 109.5
H37C C37 H37A 109.5
O14 C38 O15 120.6(10)
O14 C38 C37 123.9(9)
O15 C38 C37 115.4(9)
C40 C39 O15 110.8(9)
C40 C39 H39B 109.5
O15 C39 H39B 109.5
C40 C39 H39A 109.5
O15 C39 H39A 109.5
H39B C39 H39A 108.1
C39 C40 H40A 109.5
C39 C40 H40B 109.5
H40A C40 H40B 109.5
C39 C40 H40C 109.5
H40A C40 H40C 109.5
H40B C40 H40C 109.5
C42 O17 C43 114.2(17)
O16 C42 O17 117.1(18)
O16 C42 C41 124.9(16)
O17 C42 C41 118.0(16)
O17 C43 C44 105.6(16)
O17 C43 H43B 110.6
C44 C43 H43B 110.6
O17 C43 H43A 110.6
C44 C43 H43A 110.6
H43B C43 H43A 108.7
C42A O17A C43A 115(3)
C42A C41A H41F 109.5
C42A C41A H41D 109.5
H41F C41A H41D 109.5
C42A C41A H41E 109.5
H41F C41A H41E 109.5
H41D C41A H41E 109.5
O16A C42A O17A 133(3)
O16A C42A C41A 128(3)
O17A C42A C41A 99(3)
O17A C43A C44A 100(3)
O17A C43A H43C 111.7
C44A C43A H43C 111.7
O17A C43A H43D 111.7
C44A C43A H43D 111.7
H43C C43A H43D 109.5
C43A C44A H44D 109.5
C43A C44A H44F 109.5
H44D C44A H44F 109.5
C43A C44A H44E 109.5
H44D C44A H44E 109.5
H44F C44A H44E 109.5

loop_
_geom_bond_atom_site_label_1
_geom_bond_atom_site_label_2
_geom_bond_distance
Cl1 C1 1.716(6)
Cl2 C11 1.724(6)
Cl3 C19 1.723(6)
Cl4 C29 1.736(7)
O1 C6 1.348(8)
O1 H1 0.8400
O2 C15 1.356(7)
O2 H2 0.8398
O3 C3 1.350(7)
O3 C4 1.421(7)
O4 C2 1.347(7)
O4 C17 1.410(7)
O5 C12 1.343(7)
O5 C13 1.424(7)
O6 C10 1.343(7)
O6 C8 1.423(7)
O7 C24 1.371(7)
O7 H7 0.8400
O9 C20 1.327(7)
O9 C35 1.416(7)
O10 C21 1.355(7)
O10 C22 1.432(7)
O11 C28 1.334(8)
O11 C26 1.420(7)
O13 H13B 0.8399
O13 H13A 0.8399
O14 C38 1.239(10)
O15 C38 1.339(10)
O15 C39 1.464(11)
N1 C2 1.336(7)
N1 C1 1.342(7)
N2 C1 1.313(8)
N2 C3 1.342(7)
N3 C2 1.317(7)
N3 C3 1.318(7)
N4 C11 1.315(7)
N4 C12 1.335(7)
N5 C10 1.321(7)
N5 C12 1.321(7)
N6 C11 1.328(7)
N6 C10 1.346(7)
N7 C19 1.328(8)
N7 C20 1.343(8)
N8 C19 1.331(8)
N8 C21 1.347(8)
N9 C21 1.313(8)
N9 C20 1.330(8)
N10 C29 1.326(9)
N10 C30 1.356(9)
N11 C30 1.312(9)
N11 C28 1.318(8)
N12 C29 1.304(9)
N12 C28 1.343(8)
C4 C5 1.363(9)
C4 C9 1.374(8)
C5 C6 1.392(8)
C5 H5 0.9500
C6 C7 1.398(8)
C7 C8 1.368(9)
C7 H7A 0.9500
C8 C9 1.376(8)
C9 H9 0.9500
C13 C14 1.356(8)
C13 C18 1.386(8)
C14 C15 1.393(8)
C14 H14 0.9500
C15 C16 1.392(8)
C16 C17 1.374(9)
C16 H16 0.9500
C17 C18 1.377(9)
C18 H18 0.9500
C22 C23 1.375(8)
C22 C27 1.382(9)
C23 C24 1.393(8)
C23 H23 0.9500
C24 C25 1.394(9)
C25 C26 1.363(8)
C25 H25 0.9500
C26 C27 1.386(9)
C27 H27 0.9500
C30 O12 1.348(8)
C30 O12A 1.372(17)
O8 C33 1.374(7)
O8 H8 0.8400
O12 C31 1.407(9)
C31 C36 1.383(8)
C31 C32 1.385(8)
C32 C33 1.388(8)
C32 H32 0.9500
C33 C34 1.385(8)
C34 C35 1.388(7)
C34 H34 0.9500
C36 C35 1.379(7)
C36 H36 0.9500
O8A C33A 1.367(10)
O8A H8A 0.8398
O12A C31A 1.374(18)
C31A C36A 1.388(10)
C31A C32A 1.391(10)
C32A C33A 1.387(10)
C32A H32A 0.9500
C33A C34A 1.388(10)
C34A C35 1.393(10)
C34A H34A 0.9500
C36A C35 1.387(10)
C36A H36A 0.9500
C37 C38 1.523(13)
C37 H37B 0.9800
C37 H37C 0.9800
C37 H37A 0.9800
C39 C40 1.459(14)
C39 H39B 0.9900
C39 H39A 0.9900
C40 H40A 0.9800
C40 H40B 0.9800
C40 H40C 0.9800
O16 C42 1.207(9)
O17 C42 1.347(10)
O17 C43 1.441(9)
C41 C42 1.513(9)
C41 H41C 0.9800
C41 H41B 0.9800
C41 H41A 0.9800
C43 C44 1.546(10)
C43 H43B 0.9900
C43 H43A 0.9900
C44 H44B 0.9800
C44 H44A 0.9800
C44 H44C 0.9800
O16A C42A 1.206(10)
O17A C42A 1.346(10)
O17A C43A 1.436(10)
C41A C42A 1.513(10)
C41A H41F 0.9800
C41A H41D 0.9800
C41A H41E 0.9800
C43A C44A 1.546(10)
C43A H43C 0.9900
C43A H43D 0.9900
C44A H44D 0.9800
C44A H44F 0.9800
C44A H44E 0.9800

loop_
_geom_hbond_atom_site_label_D
_geom_hbond_atom_site_label_H
_geom_hbond_atom_site_label_A
_geom_hbond_distance_DH
_geom_hbond_distance_HA
_geom_hbond_distance_DA
_geom_hbond_angle_DHA
_geom_hbond_site_symmetry_A
O1 H1 O13 0.84 1.80 2.639(6) 171.9 2_755
O2 H2 N6 0.84 2.13 2.966(6) 179.9 2_745
O2 H2 Cl2 0.84 2.85 3.343(5) 119.2 2_745
O7 H7 N1 0.84 2.13 2.942(6) 164.0 2_655
O13 H13B N4 0.84 2.07 2.864(6) 158.0 .
O13 H13A N12 0.84 2.16 2.971(7) 161.1 .
O8 H8 O14 0.84 1.81 2.636(9) 167.6 .
O8A H8A O1 0.84 1.94 2.78(3) 179.4 4_576

loop_
_geom_torsion_atom_site_label_1
_geom_torsion_atom_site_label_2
_geom_torsion_atom_site_label_3
_geom_torsion_atom_site_label_4
_geom_torsion
C3 N2 C1 N1 2.9(9)
C3 N2 C1 Cl1 -175.0(4)
C2 N1 C1 N2 -0.2(9)
C2 N1 C1 Cl1 177.7(4)
C3 N3 C2 N1 2.7(9)
C3 N3 C2 O4 -179.7(5)
C1 N1 C2 N3 -2.9(9)
C1 N1 C2 O4 179.4(5)
C17 O4 C2 N3 2.1(9)
C17 O4 C2 N1 180.0(5)
C2 N3 C3 N2 0.6(9)
C2 N3 C3 O3 -180.0(5)
C1 N2 C3 N3 -3.1(9)
C1 N2 C3 O3 177.4(5)
C4 O3 C3 N3 11.7(8)
C4 O3 C3 N2 -168.8(5)
C3 O3 C4 C5 85.5(7)
C3 O3 C4 C9 -97.8(7)
C9 C4 C5 C6 -1.9(10)
O3 C4 C5 C6 174.6(5)
C4 C5 C6 O1 -179.0(6)
C4 C5 C6 C7 4.0(9)
O1 C6 C7 C8 -179.9(6)
C5 C6 C7 C8 -3.0(9)
C6 C7 C8 C9 0.1(9)
C6 C7 C8 O6 -176.0(5)
C10 O6 C8 C7 -110.2(6)
C10 O6 C8 C9 73.5(7)
C5 C4 C9 C8 -1.0(9)
O3 C4 C9 C8 -177.5(5)
C7 C8 C9 C4 1.9(9)
O6 C8 C9 C4 178.0(5)
C12 N5 C10 O6 178.0(5)
C12 N5 C10 N6 -1.7(8)
C8 O6 C10 N5 9.8(8)
C8 O6 C10 N6 -170.5(5)
C11 N6 C10 N5 0.5(8)
C11 N6 C10 O6 -179.2(5)
C12 N4 C11 N6 -1.3(8)
C12 N4 C11 Cl2 175.3(4)
C10 N6 C11 N4 1.2(8)
C10 N6 C11 Cl2 -175.3(4)
C10 N5 C12 N4 1.6(8)
C10 N5 C12 O5 -178.4(5)
C11 N4 C12 N5 -0.2(8)
C11 N4 C12 O5 179.7(5)
C13 O5 C12 N5 3.1(8)
C13 O5 C12 N4 -176.9(5)
C12 O5 C13 C14 93.9(6)
C12 O5 C13 C18 -89.8(6)
C18 C13 C14 C15 -0.6(9)
O5 C13 C14 C15 175.6(5)
C13 C14 C15 O2 -179.2(5)
C13 C14 C15 C16 1.2(9)
O2 C15 C16 C17 -179.9(5)
C14 C15 C16 C17 -0.3(9)
C15 C16 C17 C18 -1.2(9)
C15 C16 C17 O4 -177.7(5)
C2 O4 C17 C16 -108.9(6)
C2 O4 C17 C18 74.5(7)
C16 C17 C18 C13 1.7(9)
O4 C17 C18 C13 178.1(5)
C14 C13 C18 C17 -0.8(9)
O5 C13 C18 C17 -176.9(5)
C20 N7 C19 N8 -0.3(9)
C20 N7 C19 Cl3 -178.3(4)
C21 N8 C19 N7 -0.6(9)
C21 N8 C19 Cl3 177.4(4)
C35 O9 C20 N9 16.3(8)
C35 O9 C20 N7 -164.0(5)
C21 N9 C20 O9 177.0(5)
C21 N9 C20 N7 -2.6(9)
C19 N7 C20 O9 -177.6(5)
C19 N7 C20 N9 2.1(9)
C20 N9 C21 N8 1.5(9)
C20 N9 C21 O10 -177.5(5)
C19 N8 C21 N9 -0.1(9)
C19 N8 C21 O10 179.0(5)
C22 O10 C21 N9 -7.9(8)
C22 O10 C21 N8 173.0(5)
C21 O10 C22 C23 -108.4(6)
C21 O10 C22 C27 78.3(7)
C27 C22 C23 C24 -2.9(9)
O10 C22 C23 C24 -175.9(5)
C22 C23 C24 O7 179.7(6)
C22 C23 C24 C25 2.2(9)
O7 C24 C25 C26 -178.1(6)
C23 C24 C25 C26 -0.5(9)
C24 C25 C26 C27 -0.8(10)
C24 C25 C26 O11 173.3(5)
C28 O11 C26 C25 102.7(7)
C28 O11 C26 C27 -82.9(7)
C23 C22 C27 C26 1.7(9)
O10 C22 C27 C26 174.3(5)
C25 C26 C27 C22 0.2(9)
O11 C26 C27 C22 -173.7(5)
C30 N11 C28 O11 -179.5(6)
C30 N11 C28 N12 0.6(10)
C26 O11 C28 N11 1.9(9)
C26 O11 C28 N12 -178.2(5)
C29 N12 C28 N11 -1.6(10)
C29 N12 C28 O11 178.4(6)
C28 N12 C29 N10 0.9(12)
C28 N12 C29 Cl4 -178.7(5)
C30 N10 C29 N12 0.6(13)
C30 N10 C29 Cl4 -179.7(6)
C28 N11 C30 O12 176.4(7)
C28 N11 C30 N10 1.3(12)
C28 N11 C30 O12A -151.2(17)
C29 N10 C30 N11 -1.9(12)
C29 N10 C30 O12 -177.2(7)
C29 N10 C30 O12A 156.2(14)
N11 C30 O12 C31 12.0(11)
N10 C30 O12 C31 -172.2(7)
O12A C30 O12 C31 -105(3)
C30 O12 C31 C36 64.7(11)
C30 O12 C31 C32 -116.1(9)
C36 C31 C32 C33 3.1(13)
O12 C31 C32 C33 -176.1(8)
C31 C32 C33 O8 -179.0(8)
C31 C32 C33 C34 0.9(14)
O8 C33 C34 C35 -179.3(8)
C32 C33 C34 C35 0.8(13)
C32 C31 C36 C35 -8.4(13)
O12 C31 C36 C35 170.8(7)
N11 C30 O12A C31A -27(3)
O12 C30 O12A C31A 54(2)
N10 C30 O12A C31A 174(2)
C30 O12A C31A C36A 91(4)
C30 O12A C31A C32A -105(3)
O12A C31A C32A C33A -172(3)
C36A C31A C32A C33A -6(5)
C31A C32A C33A O8A 179(3)
C31A C32A C33A C34A -3(5)
O8A C33A C34A C35 169(3)
C32A C33A C34A C35 -9(5)
O12A C31A C36A C35 -167(3)
C32A C31A C36A C35 30(5)
C31 C36 C35 C36A -117(7)
C31 C36 C35 C34 10.3(12)
C31 C36 C35 C34A -27.3(19)
C31 C36 C35 O9 -174.8(7)
C31A C36A C35 C36 57(5)
C31A C36A C35 C34 -6(5)
C31A C36A C35 C34A -39(4)
C31A C36A C35 O9 -174(3)
C33 C34 C35 C36 -6.7(13)
C33 C34 C35 C36A 11(3)
C33 C34 C35 C34A 71(2)
C33 C34 C35 O9 178.0(7)
C33A C34A C35 C36 11(4)
C33A C34A C35 C36A 28(4)
C33A C34A C35 C34 -109(4)
C33A C34A C35 O9 160(3)
C20 O9 C35 C36 -86.2(8)
C20 O9 C35 C36A -101(2)
C20 O9 C35 C34 89.2(7)
C20 O9 C35 C34A 129.1(18)
C39 O15 C38 O14 4.5(14)
C39 O15 C38 C37 -173.2(9)
C38 O15 C39 C40 75.6(12)
C43 O17 C42 O16 -4(4)
C43 O17 C42 C41 178(2)
C42 O17 C43 C44 -110(3)
C43A O17A C42A O16A -1(10)
C43A O17A C42A C41A 179(4)
C42A O17A C43A C44A 110(4)
